data_7010549
loop_
_publ_author_name
'Xia, Jiang'
'Li, Shu-an'
'Shi, Yan-bo'
'Yu, Kai-bei'
'Tang, Wen-xia'

_publ_section_title
;
 Elucidation of the mechanism of carboxy ester cleavage promoted by a
 Cu(ii) alkoxide complex of a tripodal ligand (N3OX)
;
_journal_issue 14
_journal_name_full 'Journal of the Chemical Society, Dalton Transactions'
_journal_page_first 2109
_journal_paper_doi 10.1039/b100159k
_journal_year 2001
_chemical_formula_sum 'C6 H17 Cl2 Cu N3 O5'
_chemical_formula_weight 345.66
_chemical_name_systematic
; 
? 
;
_space_group_IT_number 14
_symmetry_cell_setting monoclinic
_symmetry_space_group_name_Hall '-P 2ybc'
_symmetry_space_group_name_H-M 'P 1 21/c 1'
_atom_sites_solution_hydrogens geom
_atom_sites_solution_primary direct
_atom_sites_solution_secondary difmap
_audit_creation_method SHELXL-97
_cell_angle_alpha 90.00
_cell_angle_beta 107.540(10)
_cell_angle_gamma 90.00
_cell_formula_units_Z 4
_cell_length_a 10.330(2)
_cell_length_b 11.6090(10)
_cell_length_c 11.310(2)
_cell_measurement_reflns_used 31
_cell_measurement_temperature 297(2)
_cell_measurement_theta_max 17.79
_cell_measurement_theta_min 2.71
_cell_volume 1293.2(4)
_computing_cell_refinement 'Siemens XSCANS'
_computing_data_collection 'Siemens XSCANS'
_computing_data_reduction 'Siemens SHELXTL'
_computing_molecular_graphics 'Siemens SHELXTL'
_computing_publication_material 'Siemens SHELXTL'
_computing_structure_refinement 'SHELXL-97 (Sheldrick, 1997)'
_computing_structure_solution 'SHELXS-97 (Sheldrick, 1990)'
_diffrn_ambient_temperature 297(2)
_diffrn_measured_fraction_theta_full 0.999
_diffrn_measured_fraction_theta_max 0.999
_diffrn_measurement_method '\w scans'
_diffrn_radiation_monochromator graphite
_diffrn_radiation_source 'normal-focus sealed tube'
_diffrn_radiation_type MoK\a
_diffrn_radiation_wavelength 0.71073
_diffrn_reflns_av_R_equivalents 0.0162
_diffrn_reflns_av_sigmaI/netI 0.0220
_diffrn_reflns_limit_h_max 12
_diffrn_reflns_limit_h_min -1
_diffrn_reflns_limit_k_max 14
_diffrn_reflns_limit_k_min -1
_diffrn_reflns_limit_l_max 13
_diffrn_reflns_limit_l_min -13
_diffrn_reflns_number 3273
_diffrn_reflns_theta_full 26.00
_diffrn_reflns_theta_max 26.00
_diffrn_reflns_theta_min 2.07
_diffrn_standards_decay_% 1.88
_diffrn_standards_interval_count 97
_diffrn_standards_number 3
_exptl_absorpt_coefficient_mu 2.115
_exptl_absorpt_correction_T_max 0.5346
_exptl_absorpt_correction_T_min 0.4690
_exptl_absorpt_correction_type empirical
_exptl_crystal_colour blue
_exptl_crystal_density_diffrn 1.775
_exptl_crystal_density_method 'not measured'
_exptl_crystal_description prism
_exptl_crystal_F_000 708
_exptl_crystal_size_max 0.44
_exptl_crystal_size_mid 0.40
_exptl_crystal_size_min 0.36
_refine_diff_density_max 0.523
_refine_diff_density_min -0.369
_refine_diff_density_rms 0.054
_refine_ls_extinction_coef 0.0142(9)
_refine_ls_extinction_expression Fc^*^=kFc[1+0.001xFc^2^\l^3^/sin(2\q)]^-1/4^
_refine_ls_extinction_method SHELXL
_refine_ls_goodness_of_fit_ref 1.035
_refine_ls_hydrogen_treatment mixed
_refine_ls_matrix_type full
_refine_ls_number_parameters 159
_refine_ls_number_reflns 2540
_refine_ls_number_restraints 1
_refine_ls_restrained_S_all 1.035
_refine_ls_R_factor_all 0.0326
_refine_ls_R_factor_gt 0.0259
_refine_ls_shift/su_max 0.001
_refine_ls_shift/su_mean 0.000
_refine_ls_structure_factor_coef Fsqd
_refine_ls_weighting_details 'calc w=1/[\s^2^(Fo^2^)+(0.0394P)^2^+0.1118P] where P=(Fo^2^+2Fc^2^)/3'
_refine_ls_weighting_scheme calc
_refine_ls_wR_factor_gt 0.0651
_refine_ls_wR_factor_ref 0.0669
_reflns_number_gt 2144
_reflns_number_total 2540
_reflns_threshold_expression >2sigma(I)
_cod_data_source_file b100159k.txt
_cod_data_source_block y729
_cod_depositor_comments
;
The following automatic conversions were performed:
'_symmetry_cell_setting' value 'Monoclinic' changed to 'monoclinic'
according to '/home/saulius/struct/CIF-dictionaries/cif_core.dic'
dictionary named 'cif_core.dic' version 2.4.1 from 2010-06-29.

Automatic conversion script
Id: cif_fix_enum 1527 2010-12-29 10:47:43Z saulius 

2018-02-23
Z value and formula fixed to values more according to usual
chemical conventions.                 miguel
;
_cod_original_formula_sum 'C12 H34 Cl4 Cu2 N6 O10'
_cod_original_formula_weight 691.33
_cod_original_formula_units_Z 2
_cod_original_sg_symbol_H-M P2(1)/c
_cod_database_code 7010549

loop_
_symmetry_equiv_pos_as_xyz
'x, y, z'
'-x, y+1/2, -z+1/2'
'-x, -y, -z'
'x, -y-1/2, z-1/2'

loop_
_atom_site_label
_atom_site_type_symbol
_atom_site_fract_x
_atom_site_fract_y
_atom_site_fract_z
_atom_site_U_iso_or_equiv
_atom_site_adp_type
_atom_site_occupancy
_atom_site_symmetry_multiplicity
_atom_site_calc_flag
_atom_site_refinement_flags
_atom_site_disorder_assembly
_atom_site_disorder_group
Cu Cu 0.16947(3) 0.39203(2) 0.17888(2) 0.03077(11) Uani 1 1 d . . .
Cl1 Cl 0.06488(7) 0.28108(5) 0.01333(5) 0.04583(17) Uani 1 1 d . . .
O1 O -0.02790(18) 0.44652(18) 0.21501(17) 0.0498(4) Uani 1 1 d D . .
N1 N 0.24095(19) 0.50077(15) 0.32623(16) 0.0332(4) Uani 1 1 d . . .
N2 N 0.2406(2) 0.26594(16) 0.30423(18) 0.0420(5) Uani 1 1 d . . .
H2A H 0.1753 0.2414 0.3358 0.050 Uiso 1 1 calc R . .
H2B H 0.2696 0.2057 0.2688 0.050 Uiso 1 1 calc R . .
N3 N 0.2198(2) 0.51744(17) 0.08035(18) 0.0464(5) Uani 1 1 d . . .
H3A H 0.2758 0.4889 0.0401 0.056 Uiso 1 1 calc R . .
H3B H 0.1444 0.5432 0.0232 0.056 Uiso 1 1 calc R . .
C1 C 0.1289(3) 0.5741(2) 0.3431(3) 0.0453(6) Uani 1 1 d . . .
H1A H 0.1080 0.6345 0.2810 0.054 Uiso 1 1 calc R . .
H1B H 0.1584 0.6102 0.4242 0.054 Uiso 1 1 calc R . .
C2 C 0.0035(3) 0.5039(2) 0.3317(2) 0.0433(6) Uani 1 1 d . . .
H2C H 0.0200 0.4484 0.3987 0.052 Uiso 1 1 calc R . .
H2D H -0.0710 0.5534 0.3349 0.052 Uiso 1 1 calc R . .
C3 C 0.3040(3) 0.4305(2) 0.4382(2) 0.0422(6) Uani 1 1 d . . .
H3C H 0.2380 0.4160 0.4819 0.051 Uiso 1 1 calc R . .
H3D H 0.3795 0.4724 0.4934 0.051 Uiso 1 1 calc R . .
C4 C 0.3541(3) 0.3169(2) 0.4022(2) 0.0450(6) Uani 1 1 d . . .
H4A H 0.4314 0.3295 0.3718 0.054 Uiso 1 1 calc R . .
H4B H 0.3817 0.2659 0.4733 0.054 Uiso 1 1 calc R . .
C5 C 0.3435(3) 0.5727(2) 0.2911(2) 0.0412(5) Uani 1 1 d . . .
H5A H 0.4249 0.5276 0.2995 0.049 Uiso 1 1 calc R . .
H5B H 0.3680 0.6383 0.3464 0.049 Uiso 1 1 calc R . .
C6 C 0.2870(3) 0.6142(2) 0.1591(2) 0.0469(6) Uani 1 1 d . . .
H6A H 0.2223 0.6758 0.1549 0.056 Uiso 1 1 calc R . .
H6B H 0.3599 0.6440 0.1302 0.056 Uiso 1 1 calc R . .
H1O H -0.0993(17) 0.411(2) 0.201(3) 0.069(11) Uiso 1 1 d D . .
O2 O -0.2887(2) 0.34881(17) 0.1428(2) 0.0639(6) Uani 1 1 d . . .
Cl2 Cl -0.37707(7) 0.41424(5) 0.19267(6) 0.04346(16) Uani 1 1 d . . .
O3 O -0.5078(2) 0.36351(18) 0.1590(2) 0.0682(6) Uani 1 1 d . . .
O4 O -0.3823(3) 0.52832(19) 0.1523(4) 0.1167(12) Uani 1 1 d . . .
O5 O -0.3239(3) 0.4105(3) 0.3235(2) 0.1024(10) Uani 1 1 d . . .

loop_
_atom_site_aniso_label
_atom_site_aniso_U_11
_atom_site_aniso_U_22
_atom_site_aniso_U_33
_atom_site_aniso_U_23
_atom_site_aniso_U_13
_atom_site_aniso_U_12
Cu 0.03540(17) 0.02934(16) 0.02680(15) 0.00102(10) 0.00821(11) 0.00086(11)
Cl1 0.0538(4) 0.0448(3) 0.0373(3) -0.0102(2) 0.0114(3) -0.0050(3)
O1 0.0355(10) 0.0701(12) 0.0458(10) -0.0121(9) 0.0153(8) -0.0059(9)
N1 0.0308(10) 0.0327(9) 0.0352(9) -0.0026(8) 0.0086(8) 0.0023(8)
N2 0.0542(13) 0.0332(10) 0.0390(11) 0.0044(8) 0.0146(10) 0.0080(9)
N3 0.0496(13) 0.0504(12) 0.0369(10) 0.0086(9) 0.0095(9) -0.0120(10)
C1 0.0443(14) 0.0394(13) 0.0542(14) -0.0090(11) 0.0178(12) 0.0077(11)
C2 0.0405(14) 0.0487(14) 0.0457(13) -0.0047(11) 0.0205(11) 0.0085(11)
C3 0.0416(14) 0.0525(14) 0.0288(11) -0.0013(10) 0.0050(10) 0.0008(12)
C4 0.0446(14) 0.0498(14) 0.0378(12) 0.0134(11) 0.0082(11) 0.0125(12)
C5 0.0356(13) 0.0363(12) 0.0492(13) -0.0049(10) 0.0091(11) -0.0041(10)
C6 0.0447(14) 0.0380(13) 0.0580(15) 0.0080(11) 0.0157(12) -0.0051(11)
O2 0.0662(14) 0.0587(12) 0.0842(15) -0.0158(11) 0.0487(12) -0.0075(11)
Cl2 0.0413(3) 0.0382(3) 0.0533(4) -0.0083(3) 0.0179(3) -0.0053(3)
O3 0.0494(12) 0.0706(13) 0.0886(16) -0.0237(12) 0.0271(11) -0.0183(10)
O4 0.105(2) 0.0404(12) 0.214(4) 0.0230(17) 0.062(2) 0.0030(14)
O5 0.092(2) 0.154(3) 0.0548(14) -0.0330(15) 0.0128(13) 0.0058(18)

loop_
_atom_type_symbol
_atom_type_description
_atom_type_scat_dispersion_real
_atom_type_scat_dispersion_imag
_atom_type_scat_source
C C 0.0033 0.0016 'International Tables Vol C Tables 4.2.6.8 and 6.1.1.4'
H H 0.0000 0.0000 'International Tables Vol C Tables 4.2.6.8 and 6.1.1.4'
N N 0.0061 0.0033 'International Tables Vol C Tables 4.2.6.8 and 6.1.1.4'
O O 0.0106 0.0060 'International Tables Vol C Tables 4.2.6.8 and 6.1.1.4'
Cl Cl 0.1484 0.1585 'International Tables Vol C Tables 4.2.6.8 and 6.1.1.4'
Cu Cu 0.3201 1.2651 'International Tables Vol C Tables 4.2.6.8 and 6.1.1.4'

loop_
_geom_angle_atom_site_label_1
_geom_angle_atom_site_label_2
_geom_angle_atom_site_label_3
_geom_angle
_geom_angle_site_symmetry_1
_geom_angle_site_symmetry_3
_geom_angle_publ_flag
N3 Cu N2 145.22(9) . . ?
N3 Cu N1 85.05(8) . . ?
N2 Cu N1 84.81(8) . . ?
N3 Cu Cl1 95.34(6) . . ?
N2 Cu Cl1 98.67(6) . . ?
N1 Cu Cl1 172.94(5) . . ?
N3 Cu O1 107.12(9) . . ?
N2 Cu O1 103.36(8) . . ?
N1 Cu O1 78.80(7) . . ?
Cl1 Cu O1 94.38(5) . . ?
C2 O1 Cu 109.18(14) . . ?
C3 N1 C5 111.75(18) . . ?
C3 N1 C1 111.26(18) . . ?
C5 N1 C1 110.75(18) . . ?
C3 N1 Cu 108.33(13) . . ?
C5 N1 Cu 103.85(13) . . ?
C1 N1 Cu 110.64(14) . . ?
C4 N2 Cu 106.05(14) . . ?
C6 N3 Cu 111.96(15) . . ?
N1 C1 C2 111.20(19) . . ?
O1 C2 C1 106.39(19) . . ?
N1 C3 C4 110.33(18) . . ?
N2 C4 C3 107.00(19) . . ?
N1 C5 C6 110.37(19) . . ?
N3 C6 C5 109.03(19) . . ?
O4 Cl2 O5 109.6(2) . . ?
O4 Cl2 O3 111.51(17) . . ?
O5 Cl2 O3 107.82(16) . . ?
O4 Cl2 O2 109.95(16) . . ?
O5 Cl2 O2 107.70(16) . . ?
O3 Cl2 O2 110.13(12) . . ?

loop_
_geom_bond_atom_site_label_1
_geom_bond_atom_site_label_2
_geom_bond_distance
_geom_bond_site_symmetry_2
_geom_bond_publ_flag
Cu N3 1.9952(19) . ?
Cu N2 2.0162(19) . ?
Cu N1 2.0432(18) . ?
Cu Cl1 2.2611(7) . ?
Cu O1 2.2861(19) . ?
O1 C2 1.426(3) . ?
N1 C3 1.482(3) . ?
N1 C5 1.494(3) . ?
N1 C1 1.494(3) . ?
N2 C4 1.473(3) . ?
N3 C6 1.472(3) . ?
C1 C2 1.503(4) . ?
C3 C4 1.516(3) . ?
C5 C6 1.509(3) . ?
O2 Cl2 1.428(2) . ?
Cl2 O4 1.397(2) . ?
Cl2 O5 1.415(2) . ?
Cl2 O3 1.417(2) . ?

loop_
_geom_torsion_atom_site_label_1
_geom_torsion_atom_site_label_2
_geom_torsion_atom_site_label_3
_geom_torsion_atom_site_label_4
_geom_torsion
_geom_torsion_site_symmetry_1
_geom_torsion_site_symmetry_2
_geom_torsion_site_symmetry_3
_geom_torsion_site_symmetry_4
_geom_torsion_publ_flag
N3 Cu O1 C2 -93.45(17) . . . . ?
N2 Cu O1 C2 69.59(17) . . . . ?
N1 Cu O1 C2 -12.25(15) . . . . ?
Cl1 Cu O1 C2 169.59(15) . . . . ?
N3 Cu N1 C3 -146.06(16) . . . . ?
N2 Cu N1 C3 0.63(15) . . . . ?
Cl1 Cu N1 C3 120.4(4) . . . . ?
O1 Cu N1 C3 105.38(15) . . . . ?
N3 Cu N1 C5 -27.13(14) . . . . ?
N2 Cu N1 C5 119.55(14) . . . . ?
Cl1 Cu N1 C5 -120.6(4) . . . . ?
O1 Cu N1 C5 -135.70(14) . . . . ?
N3 Cu N1 C1 91.74(16) . . . . ?
N2 Cu N1 C1 -121.58(16) . . . . ?
Cl1 Cu N1 C1 -1.8(5) . . . . ?
O1 Cu N1 C1 -16.83(15) . . . . ?
N3 Cu N2 C4 45.8(2) . . . . ?
N1 Cu N2 C4 -27.77(15) . . . . ?
Cl1 Cu N2 C4 158.43(14) . . . . ?
O1 Cu N2 C4 -104.94(16) . . . . ?
N2 Cu N3 C6 -69.6(2) . . . . ?
N1 Cu N3 C6 3.86(18) . . . . ?
Cl1 Cu N3 C6 176.79(17) . . . . ?
O1 Cu N3 C6 80.53(18) . . . . ?
C3 N1 C1 C2 -76.0(3) . . . . ?
C5 N1 C1 C2 159.1(2) . . . . ?
Cu N1 C1 C2 44.5(2) . . . . ?
Cu O1 C2 C1 37.4(2) . . . . ?
N1 C1 C2 O1 -54.7(3) . . . . ?
C5 N1 C3 C4 -87.3(2) . . . . ?
C1 N1 C3 C4 148.3(2) . . . . ?
Cu N1 C3 C4 26.5(2) . . . . ?
Cu N2 C4 C3 48.8(2) . . . . ?
N1 C3 C4 N2 -50.6(3) . . . . ?
C3 N1 C5 C6 162.78(19) . . . . ?
C1 N1 C5 C6 -72.6(2) . . . . ?
Cu N1 C5 C6 46.2(2) . . . . ?
Cu N3 C6 C5 20.8(3) . . . . ?
N1 C5 C6 N3 -45.4(3) . . . . ?
